data_4311977
loop_
_publ_author_name
'Erin J. Daida'
'Jonas C. Peters'

_publ_section_title
;
 Considering FeII/IV Redox Processes as Mechanistically Relevant to the
 Catalytic Hydrogenation of Olefins by [PhBPiPr3]Fe-Hx Species
;
_journal_name_full 'Inorganic Chemistry'
_journal_page_first 7474
_journal_page_last 7485
_journal_paper_doi 10.1021/ic0488583
_journal_volume 43
_journal_year 2004
_chemical_formula_sum 'C28 H56 B Fe P3'
_chemical_formula_weight 552.30
_chemical_name_systematic
; 
 ? 
;
_space_group_IT_number 2
_symmetry_cell_setting triclinic
_symmetry_space_group_name_Hall '-P 1'
_symmetry_space_group_name_H-M 'P -1'
_atom_sites_solution_hydrogens geom
_atom_sites_solution_primary direct
_atom_sites_solution_secondary difmap
_audit_creation_method SHELXL-97
_cell_angle_alpha 79.821(2)
_cell_angle_beta 79.823(2)
_cell_angle_gamma 82.704(2)
_cell_formula_units_Z 2
_cell_length_a 9.5943(12)
_cell_length_b 9.9229(13)
_cell_length_c 17.520(2)
_cell_measurement_reflns_used 3806
_cell_measurement_temperature 98(2)
_cell_measurement_theta_max 22.32
_cell_measurement_theta_min 2.24
_cell_volume 1608.0(3)
_computing_cell_refinement 'Bruker SMART'
_computing_data_collection 'Bruker SMART'
_computing_data_reduction 'Bruker SAINT'
_computing_molecular_graphics 'Bruker SHELXTL'
_computing_publication_material 'Bruker SHELXTL'
_computing_structure_refinement 'SHELXL-97 (Sheldrick, 1997)'
_computing_structure_solution 'SHELXS-97 (Sheldrick, 1990)'
_diffrn_ambient_temperature 98(2)
_diffrn_measured_fraction_theta_full 0.909
_diffrn_measured_fraction_theta_max 0.909
_diffrn_measurement_device_type 'CCD area detector'
_diffrn_measurement_method 'phi and omega scans'
_diffrn_radiation_monochromator graphite
_diffrn_radiation_source 'fine-focus sealed tube'
_diffrn_radiation_type MoK\a
_diffrn_radiation_wavelength 0.71073
_diffrn_reflns_av_R_equivalents 0.0979
_diffrn_reflns_av_sigmaI/netI 0.1314
_diffrn_reflns_limit_h_max 12
_diffrn_reflns_limit_h_min -12
_diffrn_reflns_limit_k_max 13
_diffrn_reflns_limit_k_min -13
_diffrn_reflns_limit_l_max 23
_diffrn_reflns_limit_l_min -21
_diffrn_reflns_number 23466
_diffrn_reflns_theta_full 28.35
_diffrn_reflns_theta_max 28.35
_diffrn_reflns_theta_min 2.10
_exptl_absorpt_coefficient_mu 0.632
_exptl_absorpt_correction_type none
_exptl_crystal_colour yellow
_exptl_crystal_density_diffrn 1.141
_exptl_crystal_density_meas 0
_exptl_crystal_density_method 'not measured'
_exptl_crystal_description rough
_exptl_crystal_F_000 600
_exptl_crystal_size_max 0.27
_exptl_crystal_size_mid 0.16
_exptl_crystal_size_min 0.13
_refine_diff_density_max 0.596
_refine_diff_density_min -0.487
_refine_diff_density_rms 0.083
_refine_ls_extinction_method none
_refine_ls_goodness_of_fit_ref 1.136
_refine_ls_hydrogen_treatment mixed
_refine_ls_matrix_type full
_refine_ls_number_parameters 352
_refine_ls_number_reflns 7306
_refine_ls_number_restraints 0
_refine_ls_restrained_S_all 1.136
_refine_ls_R_factor_all 0.1181
_refine_ls_R_factor_gt 0.0552
_refine_ls_shift/su_max 0.039
_refine_ls_shift/su_mean 0.001
_refine_ls_structure_factor_coef Fsqd
_refine_ls_weighting_details 'calc w=1/[\s^2^(Fo^2^)+(0.0000P)^2^+0.0000P] where P=(Fo^2^+2Fc^2^)/3'
_refine_ls_weighting_scheme calc
_refine_ls_wR_factor_gt 0.0806
_refine_ls_wR_factor_ref 0.0900
_reflns_number_gt 3878
_reflns_number_total 7306
_reflns_threshold_expression >2sigma(I)
_cod_data_source_file ic0488583si20040818_030553_1.cif
_cod_data_source_block ejd01
_cod_depositor_comments
;
The following automatic conversions were performed:
'_symmetry_cell_setting' value 'Triclinic' changed to 'triclinic'
according to '/home/saulius/struct/CIF-dictionaries/cif_core.dic'
dictionary named 'cif_core.dic' version 2.4.1 from 2010-06-29.

Automatic conversion script
Id: cif_fix_enum 1527 2010-12-29 10:47:43Z saulius 
;
_cod_original_cell_volume 1608.0(4)
_cod_database_code 4311977

loop_
_symmetry_equiv_pos_as_xyz
'x, y, z'
'-x, -y, -z'

loop_
_atom_site_label
_atom_site_type_symbol
_atom_site_fract_x
_atom_site_fract_y
_atom_site_fract_z
_atom_site_U_iso_or_equiv
_atom_site_adp_type
_atom_site_occupancy
_atom_site_symmetry_multiplicity
_atom_site_calc_flag
_atom_site_refinement_flags
_atom_site_disorder_assembly
_atom_site_disorder_group
Fe1 Fe 0.47790(5) 0.17340(4) 0.27656(3) 0.02561(15) Uani 1 1 d . A .
P1 P 0.51673(10) 0.41302(8) 0.27055(6) 0.0310(2) Uani 1 1 d . . .
P2 P 0.23625(9) 0.20541(8) 0.34737(5) 0.0263(2) Uani 1 1 d . . .
P3 P 0.38914(9) 0.21488(8) 0.15187(5) 0.0237(2) Uani 1 1 d . . .
B1 B 0.2250(4) 0.4516(3) 0.2222(2) 0.0220(9) Uani 1 1 d . . .
C1 C 0.1141(3) 0.5865(3) 0.2005(2) 0.0302(9) Uani 1 1 d . A .
C2 C 0.0351(3) 0.6544(3) 0.2607(2) 0.0436(10) Uani 1 1 d . . .
H2 H 0.0424 0.6156 0.3136 0.052 Uiso 1 1 calc R A .
C3 C -0.0531(4) 0.7753(3) 0.2465(3) 0.0605(13) Uani 1 1 d . A .
H3 H -0.1041 0.8171 0.2893 0.073 Uiso 1 1 calc R . .
C4 C -0.0666(4) 0.8343(4) 0.1714(4) 0.0726(17) Uani 1 1 d . . .
H4 H -0.1260 0.9176 0.1615 0.087 Uiso 1 1 calc R A .
C5 C 0.0071(4) 0.7712(4) 0.1103(3) 0.0572(13) Uani 1 1 d . A .
H5 H -0.0017 0.8109 0.0577 0.069 Uiso 1 1 calc R . .
C6 C 0.0944(3) 0.6498(3) 0.1252(2) 0.0386(10) Uani 1 1 d . . .
H6 H 0.1430 0.6080 0.0819 0.046 Uiso 1 1 calc R A .
C7 C 0.3485(3) 0.5141(3) 0.25935(17) 0.0233(8) Uani 1 1 d . A .
H7A H 0.3041 0.5357 0.3118 0.028 Uiso 1 1 calc R . .
H7B H 0.3702 0.6025 0.2258 0.028 Uiso 1 1 calc R . .
C8 C 0.1342(3) 0.3363(3) 0.28730(17) 0.0259(8) Uani 1 1 d . A .
H8A H 0.0807 0.2891 0.2582 0.031 Uiso 1 1 calc R . .
H8B H 0.0634 0.3871 0.3229 0.031 Uiso 1 1 calc R . .
C9 C 0.2957(3) 0.3873(3) 0.14119(17) 0.0254(8) Uani 1 1 d . A .
H9A H 0.3631 0.4510 0.1094 0.030 Uiso 1 1 calc R . .
H9B H 0.2184 0.3873 0.1105 0.030 Uiso 1 1 calc R . .
C10 C 0.7832(4) 0.3862(4) 0.1745(3) 0.0649(13) Uani 1 1 d . . .
H10A H 0.8337 0.4064 0.1207 0.097 Uiso 1 1 calc R A .
H10B H 0.7675 0.2885 0.1868 0.097 Uiso 1 1 calc R . .
H10C H 0.8402 0.4077 0.2113 0.097 Uiso 1 1 calc R . .
C11 C 0.6394(3) 0.4740(3) 0.1821(2) 0.0468(11) Uani 1 1 d . A .
H11 H 0.5944 0.4612 0.1369 0.056 Uiso 1 1 calc R . .
C12 C 0.6644(4) 0.6271(3) 0.1682(3) 0.0896(17) Uani 1 1 d . . .
H12A H 0.7250 0.6426 0.2048 0.134 Uiso 1 1 calc R A .
H12B H 0.5729 0.6829 0.1770 0.134 Uiso 1 1 calc R . .
H12C H 0.7114 0.6532 0.1142 0.134 Uiso 1 1 calc R . .
C13A C 0.664(4) 0.373(5) 0.402(2) 0.063(10) Uani 0.421(18) 1 d P A 3
H13A H 0.7139 0.2891 0.3841 0.095 Uiso 0.421(18) 1 calc PR A 3
H13B H 0.5770 0.3506 0.4384 0.095 Uiso 0.421(18) 1 calc PR A 3
H13C H 0.7261 0.4127 0.4294 0.095 Uiso 0.421(18) 1 calc PR A 3
C14A C 0.627(2) 0.4752(12) 0.3329(11) 0.039(4) Uani 0.421(18) 1 d P A 3
H14A H 0.7176 0.5008 0.2989 0.046 Uiso 0.421(18) 1 calc PR A 3
C15A C 0.558(3) 0.595(3) 0.3633(18) 0.097(11) Uani 0.421(18) 1 d P A 3
H15A H 0.6131 0.6184 0.4001 0.145 Uiso 0.421(18) 1 calc PR A 3
H15B H 0.4622 0.5761 0.3907 0.145 Uiso 0.421(18) 1 calc PR A 3
H15C H 0.5506 0.6712 0.3200 0.145 Uiso 0.421(18) 1 calc PR A 3
C13B C 0.694(3) 0.375(3) 0.3832(16) 0.053(6) Uani 0.579(18) 1 d P A 4
H13D H 0.7724 0.4129 0.3447 0.080 Uiso 0.579(18) 1 calc PR A 4
H13E H 0.6919 0.2782 0.3792 0.080 Uiso 0.579(18) 1 calc PR A 4
H13F H 0.7091 0.3824 0.4362 0.080 Uiso 0.579(18) 1 calc PR A 4
C14B C 0.5535(13) 0.4557(7) 0.3668(7) 0.026(2) Uani 0.579(18) 1 d P A 4
H14B H 0.4790 0.4140 0.4085 0.031 Uiso 0.579(18) 1 calc PR A 4
C15B C 0.539(2) 0.612(2) 0.3742(12) 0.059(4) Uani 0.579(18) 1 d P A 4
H15D H 0.5390 0.6220 0.4289 0.088 Uiso 0.579(18) 1 calc PR A 4
H15E H 0.4488 0.6567 0.3581 0.088 Uiso 0.579(18) 1 calc PR A 4
H15F H 0.6183 0.6562 0.3404 0.088 Uiso 0.579(18) 1 calc PR A 4
C16 C 0.3275(5) 0.1780(4) 0.4912(2) 0.0717(15) Uani 1 1 d . . .
H16A H 0.3346 0.2204 0.5367 0.108 Uiso 1 1 calc R A .
H16B H 0.4228 0.1607 0.4614 0.108 Uiso 1 1 calc R . .
H16C H 0.2852 0.0909 0.5093 0.108 Uiso 1 1 calc R . .
C17 C 0.2337(5) 0.2754(4) 0.4384(2) 0.0551(12) Uani 1 1 d . A .
H17 H 0.2808 0.3626 0.4223 0.066 Uiso 1 1 calc R . .
C18 C 0.0861(5) 0.3143(4) 0.4837(2) 0.0950(18) Uani 1 1 d . . .
H18A H 0.0329 0.2331 0.4982 0.143 Uiso 1 1 calc R A .
H18B H 0.0343 0.3863 0.4506 0.143 Uiso 1 1 calc R . .
H18C H 0.0968 0.3483 0.5314 0.143 Uiso 1 1 calc R . .
C19 C 0.2245(4) -0.0799(3) 0.3783(2) 0.0651(13) Uani 1 1 d . . .
H19A H 0.1714 -0.1564 0.4069 0.098 Uiso 1 1 calc R A .
H19B H 0.3103 -0.0791 0.4014 0.098 Uiso 1 1 calc R . .
H19C H 0.2519 -0.0912 0.3230 0.098 Uiso 1 1 calc R . .
C20 C 0.1343(4) 0.0513(3) 0.3838(2) 0.0442(10) Uani 1 1 d . A .
H20 H 0.1139 0.0517 0.4418 0.053 Uiso 1 1 calc R . .
C21 C -0.0109(4) 0.0613(3) 0.3633(2) 0.0525(11) Uani 1 1 d . . .
H21A H -0.0040 0.0638 0.3066 0.079 Uiso 1 1 calc R A .
H21B H -0.0657 0.1454 0.3783 0.079 Uiso 1 1 calc R . .
H21C H -0.0588 -0.0189 0.3914 0.079 Uiso 1 1 calc R . .
C22 C 0.3241(3) -0.0520(3) 0.15325(19) 0.0342(9) Uani 1 1 d . . .
H22A H 0.2501 -0.1153 0.1630 0.051 Uiso 1 1 calc R A .
H22B H 0.3828 -0.0748 0.1951 0.051 Uiso 1 1 calc R . .
H22C H 0.3841 -0.0606 0.1026 0.051 Uiso 1 1 calc R . .
C23 C 0.2545(3) 0.0958(3) 0.15178(18) 0.0254(8) Uani 1 1 d . A .
H23 H 0.1876 0.0970 0.2024 0.030 Uiso 1 1 calc R . .
C24 C 0.1638(3) 0.1354(3) 0.0868(2) 0.0390(9) Uani 1 1 d . . .
H24A H 0.2256 0.1439 0.0356 0.059 Uiso 1 1 calc R A .
H24B H 0.1074 0.2235 0.0926 0.059 Uiso 1 1 calc R . .
H24C H 0.0999 0.0642 0.0901 0.059 Uiso 1 1 calc R . .
C25 C 0.6472(4) 0.0988(4) 0.0773(2) 0.0654(13) Uani 1 1 d . . .
H25A H 0.7145 0.0962 0.0284 0.098 Uiso 1 1 calc R A .
H25B H 0.6217 0.0057 0.0993 0.098 Uiso 1 1 calc R . .
H25C H 0.6914 0.1344 0.1150 0.098 Uiso 1 1 calc R . .
C26 C 0.5158(4) 0.1909(4) 0.0608(2) 0.0532(11) Uani 1 1 d . A .
H26 H 0.4660 0.1403 0.0308 0.064 Uiso 1 1 calc R B 1
C27A C 0.5621(16) 0.3050(11) 0.0079(9) 0.059(4) Uani 0.59(3) 1 d P A 1
H27A H 0.6047 0.3634 0.0352 0.088 Uiso 0.59(3) 1 calc PR A 1
H27B H 0.4809 0.3577 -0.0142 0.088 Uiso 0.59(3) 1 calc PR A 1
H27C H 0.6331 0.2740 -0.0346 0.088 Uiso 0.59(3) 1 calc PR A 1
C27B C 0.495(4) 0.306(2) -0.0094(11) 0.105(9) Uani 0.41(3) 1 d P A 2
H27D H 0.5369 0.3873 -0.0035 0.158 Uiso 0.41(3) 1 calc PR A 2
H27E H 0.3926 0.3290 -0.0108 0.158 Uiso 0.41(3) 1 calc PR A 2
H27F H 0.5406 0.2735 -0.0583 0.158 Uiso 0.41(3) 1 calc PR A 2
C28 C 0.6234(4) 0.0166(3) 0.3060(2) 0.0597(12) Uani 1 1 d . . .
H28A H 0.5974 -0.0684 0.2935 0.090 Uiso 1 1 calc R A .
H28B H 0.6263 0.0057 0.3624 0.090 Uiso 1 1 calc R . .
H28C H 0.7172 0.0362 0.2765 0.090 Uiso 1 1 calc R . .

loop_
_atom_site_aniso_label
_atom_site_aniso_U_11
_atom_site_aniso_U_22
_atom_site_aniso_U_33
_atom_site_aniso_U_23
_atom_site_aniso_U_13
_atom_site_aniso_U_12
Fe1 0.0243(3) 0.0190(2) 0.0361(3) -0.0058(2) -0.0140(2) 0.0032(2)
P1 0.0294(6) 0.0224(5) 0.0472(6) -0.0100(4) -0.0207(5) 0.0014(4)
P2 0.0356(6) 0.0184(4) 0.0233(5) -0.0013(4) -0.0021(4) -0.0029(4)
P3 0.0233(5) 0.0254(5) 0.0223(5) -0.0058(4) -0.0007(4) -0.0034(4)
B1 0.022(2) 0.0149(18) 0.028(2) 0.0011(16) -0.0052(18) -0.0001(16)
C1 0.0157(19) 0.0178(17) 0.056(3) 0.0042(17) -0.0107(18) -0.0056(14)
C2 0.028(2) 0.0238(19) 0.075(3) -0.003(2) -0.003(2) -0.0002(17)
C3 0.024(2) 0.019(2) 0.131(4) -0.008(2) 0.004(3) 0.0000(17)
C4 0.023(2) 0.021(2) 0.167(6) 0.022(3) -0.032(3) -0.0037(18)
C5 0.035(3) 0.030(2) 0.105(4) 0.029(2) -0.039(3) -0.0139(19)
C6 0.028(2) 0.0235(18) 0.066(3) 0.0085(18) -0.023(2) -0.0114(16)
C7 0.0250(19) 0.0174(16) 0.027(2) -0.0018(14) -0.0056(15) -0.0013(14)
C8 0.0206(18) 0.0164(16) 0.036(2) -0.0023(15) 0.0025(16) 0.0044(14)
C9 0.0252(19) 0.0233(17) 0.029(2) 0.0048(15) -0.0123(16) -0.0080(14)
C10 0.029(2) 0.058(3) 0.112(4) -0.033(3) -0.009(2) 0.002(2)
C11 0.023(2) 0.035(2) 0.083(3) -0.011(2) -0.005(2) -0.0081(17)
C12 0.053(3) 0.041(2) 0.163(5) -0.012(3) 0.025(3) -0.025(2)
C13A 0.075(18) 0.064(14) 0.049(18) -0.039(11) -0.010(10) 0.041(12)
C14A 0.041(9) 0.041(6) 0.045(9) -0.017(6) -0.022(7) -0.009(6)
C15A 0.128(17) 0.061(14) 0.15(2) -0.070(12) -0.133(18) 0.055(10)
C13B 0.052(10) 0.077(10) 0.041(11) -0.030(8) -0.036(10) 0.020(9)
C14B 0.022(5) 0.020(4) 0.039(5) -0.001(3) -0.017(4) 0.002(3)
C15B 0.086(10) 0.034(7) 0.072(8) -0.040(7) -0.023(7) -0.007(7)
C16 0.134(4) 0.068(3) 0.025(2) 0.007(2) -0.026(3) -0.055(3)
C17 0.109(4) 0.037(2) 0.021(2) -0.0045(19) 0.002(2) -0.030(2)
C18 0.166(5) 0.061(3) 0.043(3) -0.026(2) 0.036(3) -0.006(3)
C19 0.053(3) 0.026(2) 0.111(4) 0.001(2) -0.009(3) -0.008(2)
C20 0.047(3) 0.0215(19) 0.060(3) 0.0022(18) -0.003(2) -0.0060(18)
C21 0.044(3) 0.033(2) 0.073(3) 0.008(2) -0.001(2) -0.0130(19)
C22 0.040(2) 0.0241(18) 0.042(2) -0.0104(17) -0.0126(18) 0.0010(16)
C23 0.0240(19) 0.0271(18) 0.027(2) -0.0095(15) -0.0045(16) -0.0011(15)
C24 0.039(2) 0.0305(19) 0.054(3) -0.0059(18) -0.020(2) -0.0118(17)
C25 0.030(2) 0.095(3) 0.078(3) -0.057(3) 0.014(2) -0.003(2)
C26 0.048(3) 0.082(3) 0.026(2) -0.009(2) 0.008(2) -0.013(2)
C27A 0.056(8) 0.029(5) 0.090(9) -0.033(6) 0.029(6) -0.018(5)
C27B 0.118(19) 0.109(13) 0.026(8) 0.046(8) 0.047(11) 0.063(12)
C28 0.048(3) 0.030(2) 0.104(4) -0.003(2) -0.038(3) 0.0092(19)

loop_
_atom_type_symbol
_atom_type_description
_atom_type_scat_dispersion_real
_atom_type_scat_dispersion_imag
_atom_type_scat_source
C C 0.0033 0.0016 'International Tables Vol C Tables 4.2.6.8 and 6.1.1.4'
H H 0.0000 0.0000 'International Tables Vol C Tables 4.2.6.8 and 6.1.1.4'
B B 0.0013 0.0007 'International Tables Vol C Tables 4.2.6.8 and 6.1.1.4'
P P 0.1023 0.0942 'International Tables Vol C Tables 4.2.6.8 and 6.1.1.4'
Fe Fe 0.3463 0.8444 'International Tables Vol C Tables 4.2.6.8 and 6.1.1.4'

loop_
_geom_angle_atom_site_label_1
_geom_angle_atom_site_label_2
_geom_angle_atom_site_label_3
_geom_angle
_geom_angle_site_symmetry_1
_geom_angle_site_symmetry_3
_geom_angle_publ_flag
C28 Fe1 P3 123.37(11) . . ?
C28 Fe1 P1 122.47(10) . . ?
P3 Fe1 P1 93.87(3) . . ?
C28 Fe1 P2 124.65(12) . . ?
P3 Fe1 P2 90.82(3) . . ?
P1 Fe1 P2 92.74(3) . . ?
C7 P1 C11 104.98(15) . . ?
C7 P1 C14A 115.6(5) . . ?
C11 P1 C14A 90.3(7) . . ?
C7 P1 C14B 102.1(3) . . ?
C11 P1 C14B 116.0(4) . . ?
C14A P1 C14B 26.1(4) . . ?
C7 P1 Fe1 106.87(9) . . ?
C11 P1 Fe1 111.54(11) . . ?
C14A P1 Fe1 124.7(4) . . ?
C14B P1 Fe1 114.0(3) . . ?
C8 P2 C17 105.14(16) . . ?
C8 P2 C20 110.04(15) . . ?
C17 P2 C20 102.22(16) . . ?
C8 P2 Fe1 108.34(10) . . ?
C17 P2 Fe1 111.31(14) . . ?
C20 P2 Fe1 118.89(11) . . ?
C9 P3 C23 105.90(13) . . ?
C9 P3 C26 110.19(16) . . ?
C23 P3 C26 102.23(16) . . ?
C9 P3 Fe1 107.65(10) . . ?
C23 P3 Fe1 111.16(10) . . ?
C26 P3 Fe1 118.96(13) . . ?
C1 B1 C9 109.5(3) . . ?
C1 B1 C8 107.9(2) . . ?
C9 B1 C8 110.9(2) . . ?
C1 B1 C7 103.7(2) . . ?
C9 B1 C7 111.2(2) . . ?
C8 B1 C7 113.2(2) . . ?
C6 C1 C2 114.1(3) . . ?
C6 C1 B1 125.9(3) . . ?
C2 C1 B1 119.8(3) . . ?
C3 C2 C1 123.2(4) . . ?
C3 C2 H2 118.4 . . ?
C1 C2 H2 118.4 . . ?
C4 C3 C2 120.3(4) . . ?
C4 C3 H3 119.9 . . ?
C2 C3 H3 119.9 . . ?
C3 C4 C5 118.9(4) . . ?
C3 C4 H4 120.5 . . ?
C5 C4 H4 120.5 . . ?
C4 C5 C6 120.3(4) . . ?
C4 C5 H5 119.9 . . ?
C6 C5 H5 119.9 . . ?
C5 C6 C1 123.2(4) . . ?
C5 C6 H6 118.4 . . ?
C1 C6 H6 118.4 . . ?
B1 C7 P1 120.19(19) . . ?
B1 C7 H7A 107.3 . . ?
P1 C7 H7A 107.3 . . ?
B1 C7 H7B 107.3 . . ?
P1 C7 H7B 107.3 . . ?
H7A C7 H7B 106.9 . . ?
B1 C8 P2 117.2(2) . . ?
B1 C8 H8A 108.0 . . ?
P2 C8 H8A 108.0 . . ?
B1 C8 H8B 108.0 . . ?
P2 C8 H8B 108.0 . . ?
H8A C8 H8B 107.2 . . ?
B1 C9 P3 118.00(19) . . ?
B1 C9 H9A 107.8 . . ?
P3 C9 H9A 107.8 . . ?
B1 C9 H9B 107.8 . . ?
P3 C9 H9B 107.8 . . ?
H9A C9 H9B 107.1 . . ?
C11 C10 H10A 109.5 . . ?
C11 C10 H10B 109.5 . . ?
H10A C10 H10B 109.5 . . ?
C11 C10 H10C 109.5 . . ?
H10A C10 H10C 109.5 . . ?
H10B C10 H10C 109.5 . . ?
C10 C11 C12 109.4(3) . . ?
C10 C11 P1 113.0(3) . . ?
C12 C11 P1 116.7(3) . . ?
C10 C11 H11 105.6 . . ?
C12 C11 H11 105.6 . . ?
P1 C11 H11 105.6 . . ?
C11 C12 H12A 109.5 . . ?
C11 C12 H12B 109.5 . . ?
H12A C12 H12B 109.5 . . ?
C11 C12 H12C 109.5 . . ?
H12A C12 H12C 109.5 . . ?
H12B C12 H12C 109.5 . . ?
C15A C14A C13A 106(2) . . ?
C15A C14A P1 111.6(13) . . ?
C13A C14A P1 115.4(18) . . ?
C15A C14A H14A 107.7 . . ?
C13A C14A H14A 107.7 . . ?
P1 C14A H14A 107.7 . . ?
C13B C14B C15B 115.6(14) . . ?
C13B C14B P1 107.2(11) . . ?
C15B C14B P1 116.3(9) . . ?
C13B C14B H14B 105.6 . . ?
C15B C14B H14B 105.6 . . ?
P1 C14B H14B 105.6 . . ?
C17 C16 H16A 109.5 . . ?
C17 C16 H16B 109.5 . . ?
H16A C16 H16B 109.5 . . ?
C17 C16 H16C 109.5 . . ?
H16A C16 H16C 109.5 . . ?
H16B C16 H16C 109.5 . . ?
C18 C17 C16 111.7(3) . . ?
C18 C17 P2 116.1(3) . . ?
C16 C17 P2 109.7(3) . . ?
C18 C17 H17 106.2 . . ?
C16 C17 H17 106.2 . . ?
P2 C17 H17 106.2 . . ?
C17 C18 H18A 109.5 . . ?
C17 C18 H18B 109.5 . . ?
H18A C18 H18B 109.5 . . ?
C17 C18 H18C 109.5 . . ?
H18A C18 H18C 109.5 . . ?
H18B C18 H18C 109.5 . . ?
C20 C19 H19A 109.5 . . ?
C20 C19 H19B 109.5 . . ?
H19A C19 H19B 109.5 . . ?
C20 C19 H19C 109.5 . . ?
H19A C19 H19C 109.5 . . ?
H19B C19 H19C 109.5 . . ?
C19 C20 C21 117.4(3) . . ?
C19 C20 P2 112.7(2) . . ?
C21 C20 P2 116.7(2) . . ?
C19 C20 H20 102.3 . . ?
C21 C20 H20 102.3 . . ?
P2 C20 H20 102.3 . . ?
C20 C21 H21A 109.5 . . ?
C20 C21 H21B 109.5 . . ?
H21A C21 H21B 109.5 . . ?
C20 C21 H21C 109.5 . . ?
H21A C21 H21C 109.5 . . ?
H21B C21 H21C 109.5 . . ?
C23 C22 H22A 109.5 . . ?
C23 C22 H22B 109.5 . . ?
H22A C22 H22B 109.5 . . ?
C23 C22 H22C 109.5 . . ?
H22A C22 H22C 109.5 . . ?
H22B C22 H22C 109.5 . . ?
C24 C23 C22 110.9(3) . . ?
C24 C23 P3 115.7(2) . . ?
C22 C23 P3 110.6(2) . . ?
C24 C23 H23 106.3 . . ?
C22 C23 H23 106.3 . . ?
P3 C23 H23 106.3 . . ?
C23 C24 H24A 109.5 . . ?
C23 C24 H24B 109.5 . . ?
H24A C24 H24B 109.5 . . ?
C23 C24 H24C 109.5 . . ?
H24A C24 H24C 109.5 . . ?
H24B C24 H24C 109.5 . . ?
C26 C25 H25A 109.5 . . ?
C26 C25 H25B 109.5 . . ?
H25A C25 H25B 109.5 . . ?
C26 C25 H25C 109.5 . . ?
H25A C25 H25C 109.5 . . ?
H25B C25 H25C 109.5 . . ?
C27A C26 C25 106.3(7) . . ?
C27A C26 C27B 29.4(11) . . ?
C25 C26 C27B 129.5(11) . . ?
C27A C26 P3 120.2(5) . . ?
C25 C26 P3 112.4(3) . . ?
C27B C26 P3 113.6(7) . . ?
C27A C26 H26 105.6 . . ?
C25 C26 H26 105.6 . . ?
C27B C26 H26 81.0 . . ?
P3 C26 H26 105.6 . . ?
C26 C27A H27A 109.5 . . ?
C26 C27A H27B 109.5 . . ?
C26 C27A H27C 109.5 . . ?
C26 C27B H27D 109.5 . . ?
C26 C27B H27E 109.5 . . ?
H27D C27B H27E 109.5 . . ?
C26 C27B H27F 109.5 . . ?
H27D C27B H27F 109.5 . . ?
H27E C27B H27F 109.5 . . ?
Fe1 C28 H28A 109.5 . . ?
Fe1 C28 H28B 109.5 . . ?
H28A C28 H28B 109.5 . . ?
Fe1 C28 H28C 109.5 . . ?
H28A C28 H28C 109.5 . . ?
H28B C28 H28C 109.5 . . ?

loop_
_geom_bond_atom_site_label_1
_geom_bond_atom_site_label_2
_geom_bond_distance
_geom_bond_site_symmetry_2
_geom_bond_publ_flag
Fe1 C28 2.013(3) . ?
Fe1 P3 2.4327(10) . ?
Fe1 P1 2.4343(9) . ?
Fe1 P2 2.4395(10) . ?
P1 C7 1.811(3) . ?
P1 C11 1.832(4) . ?
P1 C14A 1.871(11) . ?
P1 C14B 1.910(8) . ?
P2 C8 1.820(3) . ?
P2 C17 1.844(3) . ?
P2 C20 1.875(3) . ?
P3 C9 1.823(3) . ?
P3 C23 1.858(3) . ?
P3 C26 1.859(3) . ?
B1 C1 1.634(4) . ?
B1 C9 1.659(4) . ?
B1 C8 1.676(4) . ?
B1 C7 1.677(4) . ?
C1 C6 1.391(4) . ?
C1 C2 1.407(4) . ?
C2 C3 1.389(4) . ?
C2 H2 0.9500 . ?
C3 C4 1.363(6) . ?
C3 H3 0.9500 . ?
C4 C5 1.377(6) . ?
C4 H4 0.9500 . ?
C5 C6 1.390(4) . ?
C5 H5 0.9500 . ?
C6 H6 0.9500 . ?
C7 H7A 0.9900 . ?
C7 H7B 0.9900 . ?
C8 H8A 0.9900 . ?
C8 H8B 0.9900 . ?
C9 H9A 0.9900 . ?
C9 H9B 0.9900 . ?
C10 C11 1.533(4) . ?
C10 H10A 0.9800 . ?
C10 H10B 0.9800 . ?
C10 H10C 0.9800 . ?
C11 C12 1.538(4) . ?
C11 H11 1.0000 . ?
C12 H12A 0.9800 . ?
C12 H12B 0.9800 . ?
C12 H12C 0.9800 . ?
C13A C14A 1.50(4) . ?
C13A H13A 0.9800 . ?
C13A H13B 0.9800 . ?
C13A H13C 0.9800 . ?
C14A C15A 1.42(3) . ?
C14A H14A 1.0000 . ?
C15A H15A 0.9800 . ?
C15A H15B 0.9800 . ?
C15A H15C 0.9800 . ?
C13B C14B 1.53(3) . ?
C13B H13D 0.9800 . ?
C13B H13E 0.9800 . ?
C13B H13F 0.9800 . ?
C14B C15B 1.57(2) . ?
C14B H14B 1.0000 . ?
C15B H15D 0.9800 . ?
C15B H15E 0.9800 . ?
C15B H15F 0.9800 . ?
C16 C17 1.536(5) . ?
C16 H16A 0.9800 . ?
C16 H16B 0.9800 . ?
C16 H16C 0.9800 . ?
C17 C18 1.535(5) . ?
C17 H17 1.0000 . ?
C18 H18A 0.9800 . ?
C18 H18B 0.9800 . ?
C18 H18C 0.9800 . ?
C19 C20 1.478(4) . ?
C19 H19A 0.9800 . ?
C19 H19B 0.9800 . ?
C19 H19C 0.9800 . ?
C20 C21 1.486(4) . ?
C20 H20 1.0000 . ?
C21 H21A 0.9800 . ?
C21 H21B 0.9800 . ?
C21 H21C 0.9800 . ?
C22 C23 1.530(4) . ?
C22 H22A 0.9800 . ?
C22 H22B 0.9800 . ?
C22 H22C 0.9800 . ?
C23 C24 1.522(4) . ?
C23 H23 1.0000 . ?
C24 H24A 0.9800 . ?
C24 H24B 0.9800 . ?
C24 H24C 0.9800 . ?
C25 C26 1.500(5) . ?
C25 H25A 0.9800 . ?
C25 H25B 0.9800 . ?
C25 H25C 0.9800 . ?
C26 C27A 1.397(12) . ?
C26 C27B 1.544(16) . ?
C26 H26 1.0000 . ?
C27A H27A 0.9800 . ?
C27A H27B 0.9800 . ?
C27A H27C 0.9800 . ?
C27B H27D 0.9800 . ?
C27B H27E 0.9800 . ?
C27B H27F 0.9800 . ?
C28 H28A 0.9800 . ?
C28 H28B 0.9800 . ?
C28 H28C 0.9800 . ?
